data_7063363
loop_
_publ_author_name
'Yashwantrao, Gauravi'
'Tripathi, Anjali'
'Seth, Saona'
'Badani, Purav'
'Saha, Satyajit'

_publ_section_title
;
 Designing novel benzofuran derived AIE-probes: dual-mode fluorescence
 turn-off and naked-eye color change for hydrazine detection
;
_journal_issue 33
_journal_name_full 'New Journal of Chemistry'
_journal_page_first 14586
_journal_page_last 14594
_journal_paper_doi 10.1039/D4NJ02547D
_journal_volume 48
_journal_year 2024
_chemical_formula_moiety 'C H2 Cl2, C42 H26 N2 O'
_chemical_formula_sum 'C43 H28 Cl2 N2 O'
_chemical_formula_weight 659.57
_chemical_name_systematic GBY-343
_space_group_crystal_system monoclinic
_space_group_IT_number 14
_space_group_name_Hall '-P 2yn'
_space_group_name_H-M_alt 'P 1 21/n 1'
_atom_sites_solution_hydrogens geom
_atom_sites_solution_primary dual
_audit_creation_date 2024-01-12
_audit_creation_method
;
Olex2 1.5-alpha
(compiled 2023.11.24 svn.r209d9fb2 for OlexSys, GUI svn.r6869)
;
_audit_update_record
;
2024-04-13 deposited with the CCDC.	2024-07-23 downloaded from the CCDC.
;
_cell_angle_alpha 90
_cell_angle_beta 91.951(7)
_cell_angle_gamma 90
_cell_formula_units_Z 4
_cell_length_a 9.232(2)
_cell_length_b 23.274(5)
_cell_length_c 15.821(4)
_cell_measurement_reflns_used 7611
_cell_measurement_temperature 296.15
_cell_measurement_theta_max 19.47
_cell_measurement_theta_min 2.52
_cell_volume 3397.4(13)
_computing_cell_refinement 'SAINT V8.38A (Bruker, 2018)'
_computing_data_reduction 'SAINT V8.38A (Bruker, 2018)'
_computing_molecular_graphics 'Olex2 1.5-alpha (Dolomanov et al., 2009)'
_computing_publication_material 'Olex2 1.5-alpha (Dolomanov et al., 2009)'
_computing_structure_refinement 'SHELXL 2019/3 (Sheldrick, 2015)'
_computing_structure_solution 'SHELXT 2018/2 (Sheldrick, 2018)'
_diffrn_ambient_temperature 296.15
_diffrn_measured_fraction_theta_full 1.000
_diffrn_measured_fraction_theta_max 0.978
_diffrn_measurement_device_type 'Bruker APEX-II CCD'
_diffrn_measurement_method '\f and \w scans'
_diffrn_radiation_type MoK\a
_diffrn_radiation_wavelength 0.71073
_diffrn_reflns_av_R_equivalents 0.1443
_diffrn_reflns_av_unetI/netI 0.0736
_diffrn_reflns_Laue_measured_fraction_full 1.000
_diffrn_reflns_Laue_measured_fraction_max 0.978
_diffrn_reflns_limit_h_max 12
_diffrn_reflns_limit_h_min -12
_diffrn_reflns_limit_k_max 31
_diffrn_reflns_limit_k_min -31
_diffrn_reflns_limit_l_max 21
_diffrn_reflns_limit_l_min -21
_diffrn_reflns_number 111037
_diffrn_reflns_point_group_measured_fraction_full 1.000
_diffrn_reflns_point_group_measured_fraction_max 0.978
_diffrn_reflns_theta_full 25.242
_diffrn_reflns_theta_max 28.706
_diffrn_reflns_theta_min 1.557
_diffrn_source_current 30.0
_diffrn_source_power 1.5
_diffrn_source_voltage 50.0
_diffrn_standards_number 0
_exptl_absorpt_coefficient_mu 0.228
_exptl_absorpt_correction_T_max 0.7457
_exptl_absorpt_correction_T_min 0.4384
_exptl_absorpt_correction_type none
_exptl_absorpt_process_details
;
SADABS-2016/2 (Bruker,2016/2) was used for absorption correction.
wR2(int) was 0.1452 before and 0.0902 after correction.
The Ratio of minimum to maximum transmission is 0.5879.
The \l/2 correction factor is Not present.
;
_exptl_crystal_colour yellow
_exptl_crystal_colour_primary yellow
_exptl_crystal_density_diffrn 1.290
_exptl_crystal_description needle
_exptl_crystal_F_000 1368
_refine_diff_density_max 0.421
_refine_diff_density_min -0.573
_refine_diff_density_rms 0.062
_refine_ls_extinction_method none
_refine_ls_goodness_of_fit_ref 1.012
_refine_ls_hydrogen_treatment constr
_refine_ls_matrix_type full
_refine_ls_number_parameters 433
_refine_ls_number_reflns 8601
_refine_ls_number_restraints 0
_refine_ls_restrained_S_all 1.012
_refine_ls_R_factor_all 0.1549
_refine_ls_R_factor_gt 0.0679
_refine_ls_shift/su_max 0.000
_refine_ls_shift/su_mean 0.000
_refine_ls_structure_factor_coef Fsqd
_refine_ls_weighting_details 'w=1/[\s^2^(Fo^2^)+(0.0677P)^2^+2.2577P] where P=(Fo^2^+2Fc^2^)/3'
_refine_ls_weighting_scheme calc
_refine_ls_wR_factor_gt 0.1478
_refine_ls_wR_factor_ref 0.1984
_reflns_Friedel_coverage 0.000
_reflns_number_gt 4149
_reflns_number_total 8601
_reflns_threshold_expression 'I > 2\s(I)'
_cod_data_source_file d4nj02547d2.cif
_cod_data_source_block gby343
_cod_depositor_comments 'Adding full bibliography for 7063363--7063364.cif.'
_cod_original_cell_volume 3397.4(14)
_cod_database_code 7063363
_shelx_shelxl_version_number 2019/3
_shelx_space_group_comment
;
The symmetry employed for this shelxl refinement is uniquely defined
by the following loop, which should always be used as a source of
symmetry information in preference to the above space-group names.
They are only intended as comments.
;
_olex2_refinement_description
;
1. Fixed Uiso
 At 1.2 times of:
  All C(H) groups, All C(H,H) groups
2.a Secondary CH2 refined with riding coordinates:
 C01C(H01C,H01D)
2.b Aromatic/amide H refined with riding coordinates:
 C00E(H00E), C00F(H00F), C00H(H00H), C00I(H00I), C00K(H00K), C00L(H00L),
 C00P(H00P), C00Q(H00Q), C00R(H00R), C00S(H00S), C00T(H00T), C00U(H00U),
 C00X(H00X), C00Z(H00Z), C010(H010), C011(H011), C012(H012), C013(H013),
 C014(H014), C015(H015), C016(H016), C017(H017), C018(H018), C019(H019),
 C01A(H01A), C01B(H01B)
;
_olex2_submission_original_sample_id GBY-343
_olex2_submission_special_instructions 'No special instructions were received'

loop_
_space_group_symop_operation_xyz
'x, y, z'
'-x+1/2, y+1/2, -z+1/2'
'-x, -y, -z'
'x-1/2, -y-1/2, z-1/2'

loop_
_atom_site_label
_atom_site_type_symbol
_atom_site_fract_x
_atom_site_fract_y
_atom_site_fract_z
_atom_site_U_iso_or_equiv
_atom_site_adp_type
_atom_site_occupancy
_atom_site_site_symmetry_order
_atom_site_calc_flag
_atom_site_refinement_flags_posn
_atom_site_refinement_flags_adp
_atom_site_refinement_flags_occupancy
_atom_site_disorder_assembly
_atom_site_disorder_group
Cl Cl 0.05711(14) 0.74704(6) 0.33185(9) 0.1172(5) Uani 1 1 d . . . . .
Cl1 Cl -0.01684(16) 0.77929(10) 0.16088(10) 0.1629(8) Uani 1 1 d . . . . .
O003 O 0.6620(2) 0.47353(8) 0.06385(12) 0.0474(5) Uani 1 1 d . . . . .
C004 C 0.3552(3) 0.46850(11) 0.21173(16) 0.0382(6) Uani 1 1 d . . . . .
C005 C 0.0130(3) 0.40470(11) 0.36363(16) 0.0383(6) Uani 1 1 d . . . . .
C006 C 0.0301(3) 0.34470(11) 0.39495(16) 0.0418(6) Uani 1 1 d . . . . .
C007 C 0.1344(3) 0.42604(11) 0.31209(16) 0.0377(6) Uani 1 1 d . . . . .
N008 N 0.6376(3) 0.60456(12) 0.04074(19) 0.0666(8) Uani 1 1 d . . . . .
C009 C 0.4655(3) 0.49303(11) 0.15606(16) 0.0406(6) Uani 1 1 d . . . . .
C00A C -0.2153(3) 0.42315(11) 0.44059(17) 0.0395(6) Uani 1 1 d . . . . .
C00B C 0.7423(3) 0.38708(11) 0.10988(17) 0.0420(6) Uani 1 1 d . . . . .
C00C C 0.5732(3) 0.45458(12) 0.12684(17) 0.0418(6) Uani 1 1 d . . . . .
C00D C -0.1013(3) 0.43917(11) 0.38045(16) 0.0399(6) Uani 1 1 d . . . . .
C00E C 0.3236(3) 0.49468(11) 0.28769(16) 0.0413(6) Uani 1 1 d . . . . .
H00E H 0.376804 0.526590 0.305715 0.050 Uiso 1 1 calc R U . . .
C00F C 0.2146(3) 0.47417(11) 0.33689(17) 0.0408(6) Uani 1 1 d . . . . .
H00F H 0.194373 0.492706 0.387219 0.049 Uiso 1 1 calc R U . . .
C00G C -0.1225(3) 0.49620(12) 0.33898(17) 0.0419(6) Uani 1 1 d . . . . .
C00H C 0.6185(3) 0.40219(11) 0.15585(17) 0.0435(6) Uani 1 1 d . . . . .
H00H H 0.576306 0.380480 0.197789 0.052 Uiso 1 1 calc R U . . .
C00I C -0.1808(3) 0.40001(11) 0.51911(17) 0.0438(6) Uani 1 1 d . . . . .
H00I H -0.084367 0.392698 0.534397 0.053 Uiso 1 1 calc R U . . .
C00J C 0.4629(3) 0.55019(12) 0.13574(18) 0.0458(7) Uani 1 1 d . . . . .
C00K C 0.2786(3) 0.41911(12) 0.18779(18) 0.0456(7) Uani 1 1 d . . . . .
H00K H 0.299766 0.400287 0.137856 0.055 Uiso 1 1 calc R U . . .
C00L C 0.1712(3) 0.39809(12) 0.23827(18) 0.0457(7) Uani 1 1 d . . . . .
H00L H 0.122549 0.364576 0.222443 0.055 Uiso 1 1 calc R U . . .
C00M C 0.8429(3) 0.34025(12) 0.11276(18) 0.0461(7) Uani 1 1 d . . . . .
C00N C 0.7646(3) 0.43176(12) 0.05541(18) 0.0463(7) Uani 1 1 d . . . . .
C00O C 0.5632(3) 0.57859(13) 0.08281(19) 0.0500(7) Uani 1 1 d . . . . .
C00P C -0.0823(3) 0.30509(12) 0.3897(2) 0.0527(7) Uani 1 1 d . . . . .
H00P H -0.171291 0.315905 0.365297 0.063 Uiso 1 1 calc R U . . .
C00Q C -0.1136(3) 0.50250(14) 0.25200(19) 0.0548(8) Uani 1 1 d . . . . .
H00Q H -0.092705 0.470726 0.218916 0.066 Uiso 1 1 calc R U . . .
C00R C 0.1623(3) 0.32682(13) 0.4300(2) 0.0549(8) Uani 1 1 d . . . . .
H00R H 0.240098 0.352238 0.432467 0.066 Uiso 1 1 calc R U . . .
C00S C -0.2884(4) 0.38755(12) 0.57538(19) 0.0535(8) Uani 1 1 d . . . . .
H00S H -0.263603 0.372543 0.628400 0.064 Uiso 1 1 calc R U . . .
C00T C -0.3608(3) 0.43327(13) 0.4198(2) 0.0540(8) Uani 1 1 d . . . . .
H00T H -0.386631 0.448860 0.367311 0.065 Uiso 1 1 calc R U . . .
C00U C -0.1567(3) 0.54409(13) 0.3862(2) 0.0526(7) Uani 1 1 d . . . . .
H00U H -0.166476 0.540520 0.444244 0.063 Uiso 1 1 calc R U . . .
C00V C 0.9604(3) 0.34356(14) 0.0579(2) 0.0547(8) Uani 1 1 d . . . . .
C00W C 0.3564(4) 0.58909(14) 0.1670(2) 0.0583(8) Uani 1 1 d . . . . .
C00X C 0.8325(4) 0.29366(13) 0.1680(2) 0.0588(8) Uani 1 1 d . . . . .
H00X H 0.755296 0.291270 0.204052 0.071 Uiso 1 1 calc R U . . .
N00Y N 0.2769(4) 0.62230(14) 0.1901(2) 0.0901(11) Uani 1 1 d . . . . .
C00Z C 0.8785(3) 0.43542(15) -0.0003(2) 0.0619(9) Uani 1 1 d . . . . .
H00Z H 0.887977 0.466253 -0.037081 0.074 Uiso 1 1 calc R U . . .
C010 C -0.4311(4) 0.39728(14) 0.5532(2) 0.0638(9) Uani 1 1 d . . . . .
H010 H -0.503086 0.388073 0.590609 0.077 Uiso 1 1 calc R U . . .
C011 C -0.4674(3) 0.42045(14) 0.4762(2) 0.0657(9) Uani 1 1 d . . . . .
H011 H -0.564121 0.427656 0.461622 0.079 Uiso 1 1 calc R U . . .
C012 C -0.0639(4) 0.24997(13) 0.4200(2) 0.0643(9) Uani 1 1 d . . . . .
H012 H -0.140090 0.223881 0.415964 0.077 Uiso 1 1 calc R U . . .
C013 C 0.1801(4) 0.27164(14) 0.4613(2) 0.0651(9) Uani 1 1 d . . . . .
H013 H 0.268623 0.260428 0.485809 0.078 Uiso 1 1 calc R U . . .
C014 C 0.9744(4) 0.39115(16) 0.0026(2) 0.0665(9) Uani 1 1 d . . . . .
H014 H 1.052405 0.392053 -0.033020 0.080 Uiso 1 1 calc R U . . .
C015 C 1.0638(4) 0.29910(16) 0.0603(2) 0.0698(10) Uani 1 1 d . . . . .
H015 H 1.141626 0.300418 0.024555 0.084 Uiso 1 1 calc R U . . .
C016 C 0.0668(4) 0.23353(14) 0.4563(2) 0.0684(10) Uani 1 1 d . . . . .
H016 H 0.078554 0.196476 0.477390 0.082 Uiso 1 1 calc R U . . .
C017 C -0.1767(4) 0.59691(14) 0.3484(3) 0.0683(9) Uani 1 1 d . . . . .
H017 H -0.197467 0.628834 0.381184 0.082 Uiso 1 1 calc R U . . .
C018 C -0.1354(4) 0.55506(17) 0.2143(2) 0.0721(10) Uani 1 1 d . . . . .
H018 H -0.129649 0.558639 0.155932 0.087 Uiso 1 1 calc R U . . .
C019 C -0.1659(4) 0.60258(16) 0.2627(3) 0.0767(11) Uani 1 1 d . . . . .
H019 H -0.179048 0.638303 0.237228 0.092 Uiso 1 1 calc R U . . .
C01A C 1.0511(4) 0.25461(16) 0.1142(3) 0.0780(11) Uani 1 1 d . . . . .
H01A H 1.120273 0.225558 0.114693 0.094 Uiso 1 1 calc R U . . .
C01B C 0.9371(4) 0.25118(14) 0.1690(3) 0.0743(10) Uani 1 1 d . . . . .
H01B H 0.931121 0.220391 0.206153 0.089 Uiso 1 1 calc R U . . .
C01C C 0.1102(5) 0.7476(2) 0.2280(3) 0.1114(17) Uani 1 1 d . . . . .
H01C H 0.201155 0.768197 0.224720 0.134 Uiso 1 1 calc R U . . .
H01D H 0.126402 0.708389 0.209701 0.134 Uiso 1 1 calc R U . . .

loop_
_atom_site_aniso_label
_atom_site_aniso_U_11
_atom_site_aniso_U_22
_atom_site_aniso_U_33
_atom_site_aniso_U_23
_atom_site_aniso_U_13
_atom_site_aniso_U_12
Cl 0.0900(8) 0.1469(12) 0.1150(10) 0.0223(8) 0.0083(7) 0.0263(8)
Cl1 0.0978(10) 0.286(2) 0.1052(10) 0.0241(12) 0.0143(8) 0.0764(12)
O003 0.0476(11) 0.0457(11) 0.0500(11) 0.0029(9) 0.0211(9) -0.0003(9)
C004 0.0353(14) 0.0364(14) 0.0434(14) 0.0007(11) 0.0094(11) -0.0003(11)
C005 0.0386(14) 0.0376(14) 0.0390(14) 0.0004(11) 0.0078(11) -0.0037(11)
C006 0.0452(16) 0.0379(15) 0.0430(15) -0.0011(12) 0.0124(12) -0.0016(12)
C007 0.0366(14) 0.0351(14) 0.0418(14) 0.0002(11) 0.0094(11) 0.0007(11)
N008 0.0658(18) 0.0541(16) 0.082(2) 0.0158(15) 0.0260(15) 0.0042(14)
C009 0.0384(14) 0.0429(16) 0.0410(14) -0.0028(12) 0.0094(11) -0.0015(12)
C00A 0.0389(14) 0.0354(14) 0.0446(15) -0.0030(12) 0.0077(11) -0.0046(11)
C00B 0.0386(15) 0.0415(15) 0.0463(15) -0.0119(12) 0.0087(12) -0.0039(12)
C00C 0.0395(15) 0.0418(16) 0.0448(15) -0.0038(12) 0.0136(12) -0.0056(12)
C00D 0.0401(15) 0.0390(15) 0.0410(14) 0.0011(11) 0.0063(11) -0.0040(12)
C00E 0.0444(15) 0.0369(15) 0.0431(15) -0.0039(12) 0.0067(12) -0.0043(12)
C00F 0.0468(15) 0.0380(15) 0.0384(14) -0.0032(11) 0.0116(12) -0.0024(12)
C00G 0.0361(14) 0.0430(16) 0.0468(15) 0.0042(12) 0.0050(12) -0.0028(12)
C00H 0.0467(16) 0.0389(15) 0.0457(15) -0.0027(12) 0.0136(12) -0.0040(12)
C00I 0.0437(15) 0.0409(15) 0.0473(16) -0.0005(12) 0.0071(12) -0.0018(12)
C00J 0.0450(16) 0.0426(16) 0.0506(16) 0.0027(13) 0.0133(13) 0.0023(12)
C00K 0.0466(16) 0.0453(16) 0.0459(15) -0.0079(13) 0.0143(12) -0.0026(13)
C00L 0.0455(16) 0.0389(15) 0.0533(17) -0.0085(12) 0.0097(13) -0.0064(12)
C00M 0.0426(15) 0.0440(16) 0.0518(16) -0.0136(13) 0.0047(13) -0.0020(12)
C00N 0.0417(15) 0.0478(17) 0.0504(16) -0.0062(13) 0.0137(12) -0.0007(13)
C00O 0.0503(17) 0.0422(16) 0.0583(18) 0.0077(14) 0.0113(14) 0.0035(14)
C00P 0.0499(17) 0.0441(17) 0.0645(19) -0.0039(14) 0.0076(14) -0.0061(14)
C00Q 0.0547(19) 0.0606(19) 0.0492(17) 0.0079(15) 0.0011(14) -0.0009(15)
C00R 0.0519(18) 0.0466(18) 0.067(2) 0.0071(15) 0.0058(15) -0.0009(14)
C00S 0.070(2) 0.0431(17) 0.0482(17) -0.0007(13) 0.0185(15) -0.0071(15)
C00T 0.0427(17) 0.0589(19) 0.0605(19) 0.0073(15) 0.0042(14) -0.0026(14)
C00U 0.0527(18) 0.0482(18) 0.0572(18) 0.0041(14) 0.0065(14) 0.0038(14)
C00V 0.0451(17) 0.0578(19) 0.0617(19) -0.0206(16) 0.0096(14) 0.0016(14)
C00W 0.066(2) 0.0475(18) 0.063(2) 0.0115(15) 0.0268(16) 0.0089(16)
C00X 0.0534(19) 0.0470(18) 0.076(2) -0.0079(16) 0.0059(16) 0.0038(14)
N00Y 0.109(3) 0.071(2) 0.093(2) 0.0209(18) 0.048(2) 0.037(2)
C00Z 0.0549(19) 0.068(2) 0.064(2) 0.0030(17) 0.0282(16) -0.0005(17)
C010 0.059(2) 0.054(2) 0.080(2) -0.0003(17) 0.0324(18) -0.0100(16)
C011 0.0387(17) 0.063(2) 0.096(3) 0.003(2) 0.0145(17) -0.0053(15)
C012 0.076(2) 0.0400(18) 0.078(2) 0.0027(16) 0.0156(19) -0.0149(16)
C013 0.068(2) 0.054(2) 0.073(2) 0.0147(17) 0.0015(17) 0.0095(17)
C014 0.055(2) 0.079(2) 0.067(2) -0.0089(19) 0.0287(16) 0.0040(18)
C015 0.052(2) 0.067(2) 0.092(3) -0.027(2) 0.0161(18) 0.0096(17)
C016 0.092(3) 0.0416(18) 0.073(2) 0.0097(16) 0.018(2) 0.0046(18)
C017 0.074(2) 0.0434(19) 0.087(3) 0.0035(17) 0.0029(19) 0.0046(16)
C018 0.076(2) 0.078(3) 0.062(2) 0.027(2) 0.0015(18) 0.002(2)
C019 0.079(3) 0.055(2) 0.095(3) 0.032(2) -0.002(2) 0.0008(19)
C01A 0.060(2) 0.057(2) 0.117(3) -0.028(2) 0.000(2) 0.0179(18)
C01B 0.073(2) 0.047(2) 0.103(3) -0.0058(19) -0.002(2) 0.0082(17)
C01C 0.085(3) 0.120(4) 0.131(4) 0.003(3) 0.026(3) 0.043(3)

loop_
_atom_type_symbol
_atom_type_description
_atom_type_scat_dispersion_real
_atom_type_scat_dispersion_imag
_atom_type_scat_source
C C 0.0033 0.0016 'International Tables Vol C Tables 4.2.6.8 and 6.1.1.4'
H H 0.0000 0.0000 'International Tables Vol C Tables 4.2.6.8 and 6.1.1.4'
Cl Cl 0.1484 0.1585 'International Tables Vol C Tables 4.2.6.8 and 6.1.1.4'
N N 0.0061 0.0033 'International Tables Vol C Tables 4.2.6.8 and 6.1.1.4'
O O 0.0106 0.0060 'International Tables Vol C Tables 4.2.6.8 and 6.1.1.4'

loop_
_geom_angle_atom_site_label_1
_geom_angle_atom_site_label_2
_geom_angle_atom_site_label_3
_geom_angle
_geom_angle_site_symmetry_1
_geom_angle_site_symmetry_3
_geom_angle_publ_flag
C00N O003 C00C 105.9(2) . . ?
C00E C004 C009 121.0(2) . . ?
C00E C004 C00K 118.5(2) . . ?
C00K C004 C009 120.5(2) . . ?
C006 C005 C007 114.9(2) . . ?
C00D C005 C006 124.3(2) . . ?
C00D C005 C007 120.9(2) . . ?
C00P C006 C005 122.1(3) . . ?
C00R C006 C005 119.8(2) . . ?
C00R C006 C00P 118.1(3) . . ?
C00F C007 C005 121.0(2) . . ?
C00L C007 C005 120.8(2) . . ?
C00L C007 C00F 118.1(2) . . ?
C00C C009 C004 116.8(2) . . ?
C00J C009 C004 120.5(2) . . ?
C00J C009 C00C 122.7(2) . . ?
C00I C00A C00D 121.7(2) . . ?
C00I C00A C00T 118.0(2) . . ?
C00T C00A C00D 120.2(2) . . ?
C00H C00B C00M 134.8(3) . . ?
C00N C00B C00H 106.0(2) . . ?
C00N C00B C00M 119.1(2) . . ?
O003 C00C C009 118.0(2) . . ?
C00H C00C O003 110.2(2) . . ?
C00H C00C C009 131.4(2) . . ?
C005 C00D C00A 123.2(2) . . ?
C005 C00D C00G 122.0(2) . . ?
C00A C00D C00G 114.8(2) . . ?
C004 C00E H00E 119.5 . . ?
C00F C00E C004 121.1(2) . . ?
C00F C00E H00E 119.5 . . ?
C007 C00F H00F 119.6 . . ?
C00E C00F C007 120.7(2) . . ?
C00E C00F H00F 119.6 . . ?
C00Q C00G C00D 121.3(3) . . ?
C00U C00G C00D 120.6(2) . . ?
C00U C00G C00Q 118.1(3) . . ?
C00B C00H H00H 126.5 . . ?
C00C C00H C00B 107.0(2) . . ?
C00C C00H H00H 126.5 . . ?
C00A C00I H00I 119.7 . . ?
C00A C00I C00S 120.7(3) . . ?
C00S C00I H00I 119.7 . . ?
C009 C00J C00O 125.5(3) . . ?
C009 C00J C00W 122.6(3) . . ?
C00O C00J C00W 112.0(2) . . ?
C004 C00K H00K 120.0 . . ?
C00L C00K C004 120.1(2) . . ?
C00L C00K H00K 120.0 . . ?
C007 C00L H00L 119.3 . . ?
C00K C00L C007 121.3(2) . . ?
C00K C00L H00L 119.3 . . ?
C00V C00M C00B 116.7(3) . . ?
C00X C00M C00B 123.5(3) . . ?
C00X C00M C00V 119.8(3) . . ?
O003 C00N C00B 111.0(2) . . ?
O003 C00N C00Z 123.8(3) . . ?
C00B C00N C00Z 125.1(3) . . ?
N008 C00O C00J 175.4(3) . . ?
C006 C00P H00P 119.6 . . ?
C012 C00P C006 120.9(3) . . ?
C012 C00P H00P 119.6 . . ?
C00G C00Q H00Q 119.6 . . ?
C018 C00Q C00G 120.8(3) . . ?
C018 C00Q H00Q 119.6 . . ?
C006 C00R H00R 119.6 . . ?
C013 C00R C006 120.9(3) . . ?
C013 C00R H00R 119.6 . . ?
C00I C00S H00S 119.9 . . ?
C010 C00S C00I 120.3(3) . . ?
C010 C00S H00S 119.9 . . ?
C00A C00T H00T 119.6 . . ?
C011 C00T C00A 120.9(3) . . ?
C011 C00T H00T 119.6 . . ?
C00G C00U H00U 119.5 . . ?
C017 C00U C00G 121.0(3) . . ?
C017 C00U H00U 119.5 . . ?
C00M C00V C014 120.6(3) . . ?
C015 C00V C00M 118.5(3) . . ?
C015 C00V C014 121.0(3) . . ?
N00Y C00W C00J 176.1(3) . . ?
C00M C00X H00X 120.0 . . ?
C01B C00X C00M 119.9(3) . . ?
C01B C00X H00X 120.0 . . ?
C00N C00Z H00Z 122.1 . . ?
C014 C00Z C00N 115.8(3) . . ?
C014 C00Z H00Z 122.1 . . ?
C00S C010 H010 120.0 . . ?
C011 C010 C00S 119.9(3) . . ?
C011 C010 H010 120.0 . . ?
C00T C011 H011 119.9 . . ?
C010 C011 C00T 120.2(3) . . ?
C010 C011 H011 119.9 . . ?
C00P C012 H012 119.9 . . ?
C016 C012 C00P 120.1(3) . . ?
C016 C012 H012 119.9 . . ?
C00R C013 H013 120.1 . . ?
C016 C013 C00R 119.9(3) . . ?
C016 C013 H013 120.1 . . ?
C00V C014 H014 118.7 . . ?
C00Z C014 C00V 122.7(3) . . ?
C00Z C014 H014 118.7 . . ?
C00V C015 H015 119.7 . . ?
C01A C015 C00V 120.5(3) . . ?
C01A C015 H015 119.7 . . ?
C012 C016 H016 119.9 . . ?
C013 C016 C012 120.1(3) . . ?
C013 C016 H016 119.9 . . ?
C00U C017 H017 119.9 . . ?
C019 C017 C00U 120.2(3) . . ?
C019 C017 H017 119.9 . . ?
C00Q C018 H018 119.9 . . ?
C00Q C018 C019 120.2(3) . . ?
C019 C018 H018 119.9 . . ?
C017 C019 C018 119.7(3) . . ?
C017 C019 H019 120.1 . . ?
C018 C019 H019 120.1 . . ?
C015 C01A H01A 119.2 . . ?
C015 C01A C01B 121.5(3) . . ?
C01B C01A H01A 119.2 . . ?
C00X C01B C01A 119.8(4) . . ?
C00X C01B H01B 120.1 . . ?
C01A C01B H01B 120.1 . . ?
Cl C01C H01C 109.1 . . ?
Cl C01C H01D 109.1 . . ?
Cl1 C01C Cl 112.3(2) . . ?
Cl1 C01C H01C 109.1 . . ?
Cl1 C01C H01D 109.1 . . ?
H01C C01C H01D 107.9 . . ?

loop_
_geom_bond_atom_site_label_1
_geom_bond_atom_site_label_2
_geom_bond_distance
_geom_bond_site_symmetry_2
_geom_bond_publ_flag
Cl C01C 1.731(5) . ?
Cl1 C01C 1.721(5) . ?
O003 C00C 1.384(3) . ?
O003 C00N 1.367(3) . ?
C004 C009 1.483(3) . ?
C004 C00E 1.387(4) . ?
C004 C00K 1.395(4) . ?
C005 C006 1.488(4) . ?
C005 C007 1.494(3) . ?
C005 C00D 1.359(4) . ?
C006 C00P 1.389(4) . ?
C006 C00R 1.387(4) . ?
C007 C00F 1.392(4) . ?
C007 C00L 1.389(4) . ?
N008 C00O 1.145(4) . ?
C009 C00C 1.427(4) . ?
C009 C00J 1.369(4) . ?
C00A C00D 1.490(4) . ?
C00A C00I 1.381(4) . ?
C00A C00T 1.392(4) . ?
C00B C00H 1.420(4) . ?
C00B C00M 1.432(4) . ?
C00B C00N 1.371(4) . ?
C00C C00H 1.363(4) . ?
C00D C00G 1.490(4) . ?
C00E H00E 0.9300 . ?
C00E C00F 1.378(4) . ?
C00F H00F 0.9300 . ?
C00G C00Q 1.389(4) . ?
C00G C00U 1.384(4) . ?
C00H H00H 0.9300 . ?
C00I H00I 0.9300 . ?
C00I C00S 1.387(4) . ?
C00J C00O 1.431(4) . ?
C00J C00W 1.437(4) . ?
C00K H00K 0.9300 . ?
C00K C00L 1.384(4) . ?
C00L H00L 0.9300 . ?
C00M C00V 1.414(4) . ?
C00M C00X 1.398(4) . ?
C00N C00Z 1.397(4) . ?
C00P H00P 0.9300 . ?
C00P C012 1.379(4) . ?
C00Q H00Q 0.9300 . ?
C00Q C018 1.373(4) . ?
C00R H00R 0.9300 . ?
C00R C013 1.384(4) . ?
C00S H00S 0.9300 . ?
C00S C010 1.371(5) . ?
C00T H00T 0.9300 . ?
C00T C011 1.384(4) . ?
C00U H00U 0.9300 . ?
C00U C017 1.376(4) . ?
C00V C014 1.419(5) . ?
C00V C015 1.408(4) . ?
C00W N00Y 1.135(4) . ?
C00X H00X 0.9300 . ?
C00X C01B 1.382(4) . ?
C00Z H00Z 0.9300 . ?
C00Z C014 1.359(4) . ?
C010 H010 0.9300 . ?
C010 C011 1.363(5) . ?
C011 H011 0.9300 . ?
C012 H012 0.9300 . ?
C012 C016 1.372(5) . ?
C013 H013 0.9300 . ?
C013 C016 1.371(5) . ?
C014 H014 0.9300 . ?
C015 H015 0.9300 . ?
C015 C01A 1.349(5) . ?
C016 H016 0.9300 . ?
C017 H017 0.9300 . ?
C017 C019 1.370(5) . ?
C018 H018 0.9300 . ?
C018 C019 1.380(5) . ?
C019 H019 0.9300 . ?
C01A H01A 0.9300 . ?
C01A C01B 1.388(5) . ?
C01B H01B 0.9300 . ?
C01C H01C 0.9700 . ?
C01C H01D 0.9700 . ?

loop_
_geom_torsion_atom_site_label_1
_geom_torsion_atom_site_label_2
_geom_torsion_atom_site_label_3
_geom_torsion_atom_site_label_4
_geom_torsion
_geom_torsion_site_symmetry_1
_geom_torsion_site_symmetry_2
_geom_torsion_site_symmetry_3
_geom_torsion_site_symmetry_4
_geom_torsion_publ_flag
O003 C00C C00H C00B 0.4(3) . . . . ?
O003 C00N C00Z C014 176.9(3) . . . . ?
C004 C009 C00C O003 169.2(2) . . . . ?
C004 C009 C00C C00H -18.8(4) . . . . ?
C004 C009 C00J C00O -180.0(3) . . . . ?
C004 C009 C00J C00W 0.5(4) . . . . ?
C004 C00E C00F C007 0.9(4) . . . . ?
C004 C00K C00L C007 1.7(4) . . . . ?
C005 C006 C00P C012 -179.3(3) . . . . ?
C005 C006 C00R C013 178.5(3) . . . . ?
C005 C007 C00F C00E -178.0(2) . . . . ?
C005 C007 C00L C00K 176.7(3) . . . . ?
C005 C00D C00G C00Q 48.6(4) . . . . ?
C005 C00D C00G C00U -133.7(3) . . . . ?
C006 C005 C007 C00F -120.5(3) . . . . ?
C006 C005 C007 C00L 59.0(3) . . . . ?
C006 C005 C00D C00A 7.2(4) . . . . ?
C006 C005 C00D C00G -172.3(2) . . . . ?
C006 C00P C012 C016 0.1(5) . . . . ?
C006 C00R C013 C016 1.4(5) . . . . ?
C007 C005 C006 C00P -134.4(3) . . . . ?
C007 C005 C006 C00R 44.9(3) . . . . ?
C007 C005 C00D C00A -171.6(2) . . . . ?
C007 C005 C00D C00G 8.9(4) . . . . ?
C009 C004 C00E C00F 175.7(3) . . . . ?
C009 C004 C00K C00L -177.0(3) . . . . ?
C009 C00C C00H C00B -172.0(3) . . . . ?
C00A C00D C00G C00Q -130.9(3) . . . . ?
C00A C00D C00G C00U 46.7(3) . . . . ?
C00A C00I C00S C010 1.0(4) . . . . ?
C00A C00T C011 C010 -0.4(5) . . . . ?
C00B C00M C00V C014 -0.7(4) . . . . ?
C00B C00M C00V C015 178.4(3) . . . . ?
C00B C00M C00X C01B -177.7(3) . . . . ?
C00B C00N C00Z C014 -1.5(5) . . . . ?
C00C O003 C00N C00B 0.8(3) . . . . ?
C00C O003 C00N C00Z -177.8(3) . . . . ?
C00C C009 C00J C00O 1.1(5) . . . . ?
C00C C009 C00J C00W -178.4(3) . . . . ?
C00D C005 C006 C00P 46.7(4) . . . . ?
C00D C005 C006 C00R -133.9(3) . . . . ?
C00D C005 C007 C00F 58.4(4) . . . . ?
C00D C005 C007 C00L -122.1(3) . . . . ?
C00D C00A C00I C00S 177.4(2) . . . . ?
C00D C00A C00T C011 -177.7(3) . . . . ?
C00D C00G C00Q C018 179.0(3) . . . . ?
C00D C00G C00U C017 -179.9(3) . . . . ?
C00E C004 C009 C00C 130.2(3) . . . . ?
C00E C004 C009 C00J -48.8(4) . . . . ?
C00E C004 C00K C00L 1.7(4) . . . . ?
C00F C007 C00L C00K -3.7(4) . . . . ?
C00G C00Q C018 C019 0.3(5) . . . . ?
C00G C00U C017 C019 1.5(5) . . . . ?
C00H C00B C00M C00V -175.8(3) . . . . ?
C00H C00B C00M C00X 2.2(5) . . . . ?
C00H C00B C00N O003 -0.5(3) . . . . ?
C00H C00B C00N C00Z 178.0(3) . . . . ?
C00I C00A C00D C005 45.5(4) . . . . ?
C00I C00A C00D C00G -134.9(3) . . . . ?
C00I C00A C00T C011 0.0(4) . . . . ?
C00I C00S C010 C011 -1.4(5) . . . . ?
C00J C009 C00C O003 -11.8(4) . . . . ?
C00J C009 C00C C00H 160.1(3) . . . . ?
C00K C004 C009 C00C -51.2(4) . . . . ?
C00K C004 C009 C00J 129.8(3) . . . . ?
C00K C004 C00E C00F -2.9(4) . . . . ?
C00L C007 C00F C00E 2.5(4) . . . . ?
C00M C00B C00H C00C 176.1(3) . . . . ?
C00M C00B C00N O003 -177.3(2) . . . . ?
C00M C00B C00N C00Z 1.2(4) . . . . ?
C00M C00V C014 C00Z 0.4(5) . . . . ?
C00M C00V C015 C01A -0.3(5) . . . . ?
C00M C00X C01B C01A -0.8(5) . . . . ?
C00N O003 C00C C009 172.8(2) . . . . ?
C00N O003 C00C C00H -0.7(3) . . . . ?
C00N C00B C00H C00C 0.1(3) . . . . ?
C00N C00B C00M C00V -0.1(4) . . . . ?
C00N C00B C00M C00X 177.8(3) . . . . ?
C00N C00Z C014 C00V 0.6(5) . . . . ?
C00P C006 C00R C013 -2.1(4) . . . . ?
C00P C012 C016 C013 -0.9(5) . . . . ?
C00Q C00G C00U C017 -2.2(4) . . . . ?
C00Q C018 C019 C017 -1.1(6) . . . . ?
C00R C006 C00P C012 1.4(4) . . . . ?
C00R C013 C016 C012 0.1(5) . . . . ?
C00S C010 C011 C00T 1.1(5) . . . . ?
C00T C00A C00D C005 -136.8(3) . . . . ?
C00T C00A C00D C00G 42.7(3) . . . . ?
C00T C00A C00I C00S -0.3(4) . . . . ?
C00U C00G C00Q C018 1.3(4) . . . . ?
C00U C017 C019 C018 0.2(6) . . . . ?
C00V C00M C00X C01B 0.2(4) . . . . ?
C00V C015 C01A C01B -0.3(6) . . . . ?
C00X C00M C00V C014 -178.7(3) . . . . ?
C00X C00M C00V C015 0.4(4) . . . . ?
C014 C00V C015 C01A 178.7(3) . . . . ?
C015 C00V C014 C00Z -178.6(3) . . . . ?
C015 C01A C01B C00X 0.9(6) . . . . ?
